data_4505524
loop_
_publ_author_name
'Chen, Shuo'
'Fan, Rui-Qing'
'Sun, Cun-Fa'
'Wang, Ping'
'Yang, Yu-Lin'
'Su, Qing'
'Mu, Ying'

_publ_section_title
;
 Synthesis, Structure, and Luminescent Properties of Lanthanide-Based
 Two-Dimensional and Three-Dimensional Metal--Organic Frameworks with
 2,4&#x2032;-Biphenyldicarboxylic Acid
;
_journal_issue 3
_journal_name_full 'Crystal Growth &amp; Design'
_journal_page_first 1337
_journal_paper_doi 10.1021/cg201411b
_journal_volume 12
_journal_year 2012
_chemical_formula_sum 'C20 H22 N3 Nd O9'
_chemical_formula_weight 592.65
_chemical_name_systematic
; 
 ? 
;
_space_group_IT_number 14
_symmetry_cell_setting monoclinic
_symmetry_space_group_name_Hall '-P 2ybc'
_symmetry_space_group_name_H-M 'P 1 21/c 1'
_atom_sites_solution_hydrogens geom
_atom_sites_solution_primary direct
_atom_sites_solution_secondary difmap
_audit_creation_method SHELXL-97
_cell_angle_alpha 90.00
_cell_angle_beta 91.892(2)
_cell_angle_gamma 90.00
_cell_formula_units_Z 4
_cell_length_a 11.8455(3)
_cell_length_b 12.1329(3)
_cell_length_c 16.4482(4)
_cell_measurement_reflns_used 10878
_cell_measurement_temperature 293(2)
_cell_measurement_theta_max 29.14
_cell_measurement_theta_min 2.99
_cell_volume 2362.65(10)
_computing_cell_refinement 'Bruker Smart'
_computing_data_collection 'Bruker Smart'
_computing_data_reduction 'Bruker Smart'
_computing_molecular_graphics SHELXP-97
_computing_publication_material SHELXTL
_computing_structure_refinement 'SHELXL-97 (Sheldrick, 1997)'
_computing_structure_solution 'SHELXS-97 (Sheldrick, 1990)'
_diffrn_ambient_temperature 293(2)
_diffrn_measured_fraction_theta_full 0.996
_diffrn_measured_fraction_theta_max 0.861
_diffrn_measurement_method 'phi and omega scans'
_diffrn_radiation_monochromator graphite
_diffrn_radiation_source 'fine-focus sealed tube'
_diffrn_radiation_type MoK\a
_diffrn_radiation_wavelength 0.71073
_diffrn_reflns_av_R_equivalents 0.0247
_diffrn_reflns_av_sigmaI/netI 0.0489
_diffrn_reflns_limit_h_max 10
_diffrn_reflns_limit_h_min -16
_diffrn_reflns_limit_k_max 11
_diffrn_reflns_limit_k_min -16
_diffrn_reflns_limit_l_max 22
_diffrn_reflns_limit_l_min -22
_diffrn_reflns_number 10878
_diffrn_reflns_theta_full 25.00
_diffrn_reflns_theta_max 29.14
_diffrn_reflns_theta_min 2.99
_diffrn_standards_decay_% 0
_diffrn_standards_interval_count 0
_diffrn_standards_interval_time 0
_diffrn_standards_number 0
_exptl_absorpt_coefficient_mu 2.251
_exptl_absorpt_correction_T_max 0.4663
_exptl_absorpt_correction_T_min 0.3602
_exptl_absorpt_correction_type multi-scan
_exptl_absorpt_process_details SADABS
_exptl_crystal_colour purple
_exptl_crystal_density_diffrn 1.666
_exptl_crystal_density_method 'not measured'
_exptl_crystal_description block
_exptl_crystal_F_000 1180
_exptl_crystal_size_max 0.57
_exptl_crystal_size_mid 0.55
_exptl_crystal_size_min 0.40
_refine_diff_density_max 1.331
_refine_diff_density_min -0.742
_refine_diff_density_rms 0.128
_refine_ls_extinction_method none
_refine_ls_goodness_of_fit_ref 0.977
_refine_ls_hydrogen_treatment constr
_refine_ls_matrix_type full
_refine_ls_number_parameters 298
_refine_ls_number_reflns 5482
_refine_ls_number_restraints 42
_refine_ls_restrained_S_all 0.997
_refine_ls_R_factor_all 0.0712
_refine_ls_R_factor_gt 0.0464
_refine_ls_shift/su_max 0.008
_refine_ls_shift/su_mean 0.001
_refine_ls_structure_factor_coef Fsqd
_refine_ls_weighting_details 'calc w=1/[\s^2^(Fo^2^)+(0.0904P)^2^] where P=(Fo^2^+2Fc^2^)/3'
_refine_ls_weighting_scheme calc
_refine_ls_wR_factor_gt 0.1336
_refine_ls_wR_factor_ref 0.1431
_reflns_number_gt 3590
_reflns_number_total 5482
_reflns_threshold_expression >2sigma(I)
_cod_data_source_file cg201411b_si_002.cif
_cod_data_source_block 6-833804
_cod_depositor_comments
;
The following automatic conversions were performed:

'_symmetry_cell_setting' value 'Monoclinic' changed to 'monoclinic'
according to /home/saulius/struct/CIF-dictionaries/cif_core.dic
dictionary named 'cif_core.dic' version 2.4.1 from 2010-06-29.

Automatic conversion script
Id: cif_fix_values 1715 2011-07-08 13:25:40Z adriana 
;
_cod_original_sg_symbol_H-M 'P 21/c'
_cod_database_code 4505524

loop_
_symmetry_equiv_pos_as_xyz
'x, y, z'
'-x, y+1/2, -z+1/2'
'-x, -y, -z'
'x, -y-1/2, z-1/2'

loop_
_atom_site_label
_atom_site_type_symbol
_atom_site_fract_x
_atom_site_fract_y
_atom_site_fract_z
_atom_site_U_iso_or_equiv
_atom_site_adp_type
_atom_site_occupancy
_atom_site_symmetry_multiplicity
_atom_site_calc_flag
_atom_site_refinement_flags
Nd1 Nd 0.87912(2) 0.37893(2) 0.496098(16) 0.04284(14) Uani 1 1 d .
O1 O 0.6955(4) 0.4154(5) 0.4300(4) 0.0902(17) Uani 1 1 d .
O2 O 0.9325(4) 0.4375(4) 0.3646(2) 0.0635(12) Uani 1 1 d .
O3 O 0.9652(4) 0.4076(4) 0.6291(3) 0.0710(13) Uani 1 1 d .
O4 O 0.8279(5) 0.2173(4) 0.4153(3) 0.0849(16) Uani 1 1 d .
O5 O 1.0457(3) 0.2555(3) 0.4958(3) 0.0581(11) Uani 1 1 d .
O6 O 0.8846(3) 0.5769(4) 0.5037(2) 0.0554(11) Uani 1 1 d .
O7 O 0.7982(6) 0.2321(6) 0.5883(4) 0.1091(19) Uani 1 1 d U
O8 O 0.7282(6) 0.3896(6) 0.6067(5) 0.110(2) Uani 1 1 d U
O9 O 0.6794(7) 0.2532(7) 0.6814(5) 0.146(3) Uani 1 1 d U
N1 N 0.8263(7) 0.0455(5) 0.3690(4) 0.089(2) Uani 1 1 d .
N2 N 0.5448(5) 0.4080(7) 0.3448(4) 0.086(2) Uani 1 1 d .
N3 N 0.7353(6) 0.2866(7) 0.6189(5) 0.089(2) Uani 1 1 d U
C1 C 0.9640(6) 0.5307(6) 0.3373(3) 0.0570(16) Uani 1 1 d .
C2 C 0.9050(5) 0.5706(5) 0.2600(3) 0.0518(14) Uani 1 1 d .
C3 C 0.9087(6) 0.6822(5) 0.2393(3) 0.0567(15) Uani 1 1 d .
H3A H 0.9510 0.7311 0.2714 0.068 Uiso 1 1 calc R
C4 C 0.8499(6) 0.7197(5) 0.1715(4) 0.0551(15) Uani 1 1 d .
H4A H 0.8505 0.7946 0.1593 0.066 Uiso 1 1 calc R
C5 C 0.7894(6) 0.6476(5) 0.1207(4) 0.0548(15) Uani 1 1 d .
C6 C 0.7908(7) 0.5362(5) 0.1391(4) 0.068(2) Uani 1 1 d .
H6A H 0.7536 0.4862 0.1048 0.082 Uiso 1 1 calc R
C7 C 0.8483(6) 0.4992(5) 0.2092(4) 0.0649(18) Uani 1 1 d .
H7A H 0.8479 0.4245 0.2217 0.078 Uiso 1 1 calc R
C8 C 0.7210(6) 0.6886(5) 0.0485(4) 0.0568(15) Uani 1 1 d .
C9 C 0.6112(7) 0.6462(7) 0.0334(6) 0.089(2) Uani 1 1 d .
H9A H 0.5837 0.5928 0.0681 0.107 Uiso 1 1 calc R
C10 C 0.5432(8) 0.6817(8) -0.0316(6) 0.096(3) Uani 1 1 d .
H10A H 0.4724 0.6504 -0.0414 0.116 Uiso 1 1 calc R
C11 C 0.5803(7) 0.7616(7) -0.0801(5) 0.085(2) Uani 1 1 d .
H11A H 0.5344 0.7859 -0.1234 0.101 Uiso 1 1 calc R
C12 C 0.6861(6) 0.8086(6) -0.0668(4) 0.0642(17) Uani 1 1 d .
H12A H 0.7098 0.8652 -0.1004 0.077 Uiso 1 1 calc R
C13 C 0.7569(5) 0.7711(4) -0.0032(3) 0.0473(13) Uani 1 1 d .
C14 C 1.1267(5) 0.3206(5) 0.4963(3) 0.0433(13) Uani 1 1 d .
C15 C 0.6412(11) 0.3900(9) 0.3783(8) 0.132(5) Uani 1 1 d .
H15A H 0.6392 0.3116 0.3862 0.159 Uiso 1 1 d R
C16 C 0.4654(13) 0.4470(15) 0.3986(10) 0.185(7) Uani 1 1 d .
H16A H 0.5036 0.4824 0.4439 0.277 Uiso 1 1 calc R
H16B H 0.4215 0.3864 0.4178 0.277 Uiso 1 1 calc R
H16C H 0.4165 0.4990 0.3711 0.277 Uiso 1 1 calc R
C17 C 0.467(2) 0.358(2) 0.2977(18) 0.311(14) Uani 1 1 d U
H17A H 0.5023 0.3261 0.2516 0.467 Uiso 1 1 calc R
H17B H 0.4118 0.4113 0.2792 0.467 Uiso 1 1 calc R
H17C H 0.4308 0.3016 0.3281 0.467 Uiso 1 1 calc R
C18 C 0.8610(11) 0.1285(9) 0.4038(9) 0.133(5) Uani 1 1 d .
H18A H 0.8821 0.1028 0.4574 0.160 Uiso 1 1 d R
C19 C 0.727(3) 0.054(3) 0.337(2) 0.359(16) Uani 1 1 d U
H19B H 0.6967 0.1254 0.3480 0.538 Uiso 1 1 calc R
H19C H 0.6789 -0.0016 0.3594 0.538 Uiso 1 1 calc R
H19A H 0.7298 0.0434 0.2791 0.538 Uiso 1 1 calc R
C20 C 0.8578(13) -0.0540(13) 0.3519(10) 0.173(6) Uani 1 1 d U
H20A H 0.7972 -0.0917 0.3234 0.259 Uiso 1 1 calc R
H20B H 0.8771 -0.0926 0.4013 0.259 Uiso 1 1 calc R
H20C H 0.9224 -0.0512 0.3182 0.259 Uiso 1 1 calc R

loop_
_atom_site_aniso_label
_atom_site_aniso_U_11
_atom_site_aniso_U_22
_atom_site_aniso_U_33
_atom_site_aniso_U_23
_atom_site_aniso_U_13
_atom_site_aniso_U_12
Nd1 0.0445(2) 0.03733(19) 0.0458(2) -0.00186(12) -0.01121(13) -0.00180(13)
O1 0.063(3) 0.102(4) 0.103(4) -0.026(3) -0.038(3) 0.011(3)
O2 0.086(3) 0.058(3) 0.045(2) 0.002(2) -0.011(2) -0.009(2)
O3 0.079(3) 0.092(3) 0.042(2) -0.003(2) -0.009(2) -0.025(3)
O4 0.096(4) 0.056(3) 0.101(4) -0.029(3) -0.026(3) -0.007(3)
O5 0.052(3) 0.046(2) 0.076(3) -0.014(2) -0.008(2) 0.000(2)
O6 0.068(3) 0.042(2) 0.055(2) -0.0007(18) -0.015(2) 0.0066(18)
O7 0.116(3) 0.103(2) 0.109(2) 0.0021(18) 0.0080(19) -0.0091(19)
O8 0.104(3) 0.114(3) 0.111(3) 0.0086(18) 0.0042(19) 0.0140(18)
O9 0.143(3) 0.154(3) 0.141(3) 0.009(2) 0.011(2) -0.005(2)
N1 0.132(6) 0.049(3) 0.085(4) -0.022(3) 0.002(4) -0.015(4)
N2 0.048(3) 0.125(5) 0.083(4) -0.024(4) -0.024(3) 0.021(4)
N3 0.084(3) 0.093(3) 0.091(3) 0.0102(19) 0.0050(19) -0.0117(19)
C1 0.066(4) 0.071(4) 0.034(3) -0.008(3) -0.001(3) -0.009(3)
C2 0.070(4) 0.054(4) 0.032(3) -0.001(2) -0.002(3) -0.011(3)
C3 0.066(4) 0.062(4) 0.042(3) -0.012(3) -0.004(3) -0.011(3)
C4 0.067(4) 0.045(3) 0.053(3) -0.003(3) -0.004(3) 0.000(3)
C5 0.063(4) 0.054(3) 0.047(3) 0.006(3) -0.005(3) -0.016(3)
C6 0.101(6) 0.052(4) 0.050(3) 0.010(3) -0.021(4) -0.031(4)
C7 0.093(5) 0.048(3) 0.053(3) 0.004(3) -0.012(3) -0.018(3)
C8 0.061(4) 0.052(3) 0.056(3) 0.005(3) -0.021(3) -0.014(3)
C9 0.077(5) 0.099(6) 0.089(5) 0.025(5) -0.029(4) -0.039(5)
C10 0.072(5) 0.109(7) 0.106(7) 0.017(6) -0.034(5) -0.034(5)
C11 0.079(5) 0.074(5) 0.098(6) 0.011(4) -0.047(5) 0.002(4)
C12 0.074(4) 0.054(4) 0.063(4) 0.000(3) -0.026(3) 0.004(3)
C13 0.051(3) 0.041(3) 0.049(3) -0.003(2) -0.013(3) -0.003(2)
C14 0.056(3) 0.035(3) 0.038(3) -0.005(2) -0.007(2) 0.005(3)
C15 0.130(10) 0.103(8) 0.157(11) 0.015(7) -0.085(9) 0.010(6)
C16 0.164(14) 0.202(17) 0.186(16) -0.005(13) -0.015(12) 0.062(13)
C17 0.311(14) 0.311(14) 0.312(14) -0.0004(10) 0.0099(11) 0.0003(10)
C18 0.157(11) 0.086(8) 0.159(11) -0.036(7) 0.042(9) -0.049(7)
C19 0.359(16) 0.359(16) 0.359(16) 0.0000(10) 0.0115(12) -0.0001(10)
C20 0.173(6) 0.170(6) 0.175(6) -0.002(2) 0.007(2) -0.002(2)

loop_
_atom_type_symbol
_atom_type_description
_atom_type_scat_dispersion_real
_atom_type_scat_dispersion_imag
_atom_type_scat_source
C C 0.0033 0.0016 'International Tables Vol C Tables 4.2.6.8 and 6.1.1.4'
H H 0.0000 0.0000 'International Tables Vol C Tables 4.2.6.8 and 6.1.1.4'
N N 0.0061 0.0033 'International Tables Vol C Tables 4.2.6.8 and 6.1.1.4'
Nd Nd -0.1943 3.0179 'International Tables Vol C Tables 4.2.6.8 and 6.1.1.4'
O O 0.0106 0.0060 'International Tables Vol C Tables 4.2.6.8 and 6.1.1.4'

loop_
_geom_angle_atom_site_label_1
_geom_angle_atom_site_label_2
_geom_angle_atom_site_label_3
_geom_angle
_geom_angle_site_symmetry_1
_geom_angle_site_symmetry_3
O2 Nd1 O6 75.05(14) . .
O2 Nd1 O3 131.67(16) . .
O6 Nd1 O3 78.37(15) . .
O2 Nd1 O4 79.25(18) . .
O6 Nd1 O4 146.98(16) . .
O3 Nd1 O4 134.65(19) . .
O2 Nd1 O1 78.49(19) . .
O6 Nd1 O1 82.19(17) . .
O3 Nd1 O1 136.30(19) . .
O4 Nd1 O1 72.56(19) . .
O2 Nd1 O5 86.74(16) . .
O6 Nd1 O5 125.71(13) . .
O3 Nd1 O5 77.08(16) . .
O4 Nd1 O5 72.30(17) . .
O1 Nd1 O5 143.80(16) . .
O2 Nd1 O7 149.97(19) . .
O6 Nd1 O7 132.61(19) . .
O3 Nd1 O7 73.52(19) . .
O4 Nd1 O7 70.7(2) . .
O1 Nd1 O7 92.6(2) . .
O5 Nd1 O7 83.9(2) . .
O2 Nd1 O8 146.2(2) . .
O6 Nd1 O8 86.09(19) . .
O3 Nd1 O8 68.7(2) . .
O4 Nd1 O8 104.9(2) . .
O1 Nd1 O8 71.3(2) . .
O5 Nd1 O8 126.77(19) . .
O7 Nd1 O8 48.4(2) . .
O2 Nd1 O6 69.80(14) . 3_766
O6 Nd1 O6 77.73(14) . 3_766
O3 Nd1 O6 65.52(13) . 3_766
O4 Nd1 O6 112.29(17) . 3_766
O1 Nd1 O6 145.83(18) . 3_766
O5 Nd1 O6 48.05(13) . 3_766
O7 Nd1 O6 121.32(18) . 3_766
O8 Nd1 O6 133.56(19) . 3_766
O2 Nd1 N3 157.58(19) . .
O6 Nd1 N3 111.3(2) . .
O3 Nd1 N3 70.41(18) . .
O4 Nd1 N3 85.8(2) . .
O1 Nd1 N3 81.1(2) . .
O5 Nd1 N3 104.7(2) . .
O7 Nd1 N3 22.60(19) . .
O8 Nd1 N3 25.83(19) . .
O6 Nd1 N3 132.01(17) 3_766 .
O2 Nd1 Nd1 66.97(11) . 3_766
O6 Nd1 Nd1 42.76(10) . 3_766
O3 Nd1 Nd1 66.04(11) . 3_766
O4 Nd1 Nd1 139.05(15) . 3_766
O1 Nd1 Nd1 119.68(15) . 3_766
O5 Nd1 Nd1 82.99(9) . 3_766
O7 Nd1 Nd1 139.31(16) . 3_766
O8 Nd1 Nd1 116.02(17) . 3_766
O6 Nd1 Nd1 34.97(9) 3_766 3_766
N3 Nd1 Nd1 132.71(16) . 3_766
C15 O1 Nd1 142.1(8) . .
C1 O2 Nd1 132.3(4) . .
C1 O3 Nd1 138.7(4) 3_766 .
C18 O4 Nd1 139.0(8) . .
C14 O5 Nd1 103.3(3) . .
C14 O6 Nd1 171.9(4) 3_766 .
C14 O6 Nd1 85.3(3) 3_766 3_766
Nd1 O6 Nd1 102.27(14) . 3_766
N3 O7 Nd1 97.1(6) . .
N3 O8 Nd1 91.1(5) . .
C18 N1 C19 114.9(18) . .
C18 N1 C20 140.6(13) . .
C19 N1 C20 104.5(17) . .
C15 N2 C17 140.5(15) . .
C15 N2 C16 113.4(11) . .
C17 N2 C16 93.1(14) . .
O7 N3 O8 123.3(8) . .
O7 N3 O9 122.0(9) . .
O8 N3 O9 113.4(8) . .
O7 N3 Nd1 60.3(5) . .
O8 N3 Nd1 63.1(4) . .
O9 N3 Nd1 172.0(6) . .
O3 C1 O2 125.4(6) 3_766 .
O3 C1 C2 118.0(6) 3_766 .
O2 C1 C2 116.5(5) . .
C7 C2 C3 119.0(5) . .
C7 C2 C1 121.1(6) . .
C3 C2 C1 119.9(5) . .
C4 C3 C2 120.0(5) . .
C4 C3 H3A 120.0 . .
C2 C3 H3A 120.0 . .
C3 C4 C5 121.1(6) . .
C3 C4 H4A 119.5 . .
C5 C4 H4A 119.5 . .
C6 C5 C4 118.7(6) . .
C6 C5 C8 119.9(5) . .
C4 C5 C8 121.4(6) . .
C5 C6 C7 119.8(6) . .
C5 C6 H6A 120.1 . .
C7 C6 H6A 120.1 . .
C2 C7 C6 121.3(6) . .
C2 C7 H7A 119.4 . .
C6 C7 H7A 119.4 . .
C13 C8 C9 116.9(6) . .
C13 C8 C5 123.7(5) . .
C9 C8 C5 119.3(6) . .
C10 C9 C8 122.1(8) . .
C10 C9 H9A 119.0 . .
C8 C9 H9A 119.0 . .
C11 C10 C9 119.4(8) . .
C11 C10 H10A 120.3 . .
C9 C10 H10A 120.3 . .
C10 C11 C12 121.1(7) . .
C10 C11 H11A 119.4 . .
C12 C11 H11A 119.4 . .
C11 C12 C13 120.0(7) . .
C11 C12 H12A 120.0 . .
C13 C12 H12A 120.0 . .
C8 C13 C12 120.4(6) . .
C8 C13 C14 122.7(5) . 2_755
C12 C13 C14 116.9(5) . 2_755
O5 C14 O6 123.4(5) . 3_766
O5 C14 C13 116.9(5) . 2_745
O6 C14 C13 119.6(5) 3_766 2_745
O1 C15 N2 141.9(14) . .
O1 C15 H15A 101.0 . .
N2 C15 H15A 101.7 . .
N2 C16 H16A 109.5 . .
N2 C16 H16B 109.5 . .
H16A C16 H16B 109.5 . .
N2 C16 H16C 109.5 . .
H16A C16 H16C 109.5 . .
H16B C16 H16C 109.5 . .
N2 C17 H17A 109.5 . .
N2 C17 H17B 109.5 . .
H17A C17 H17B 109.5 . .
N2 C17 H17C 109.5 . .
H17A C17 H17C 109.5 . .
H17B C17 H17C 109.5 . .
O4 C18 N1 136.7(15) . .
O4 C18 H18A 103.2 . .
N1 C18 H18A 103.6 . .
N1 C19 H19B 109.5 . .
N1 C19 H19C 109.5 . .
H19B C19 H19C 109.5 . .
N1 C19 H19A 109.5 . .
H19B C19 H19A 109.5 . .
H19C C19 H19A 109.5 . .
N1 C20 H20A 109.5 . .
N1 C20 H20B 109.5 . .
H20A C20 H20B 109.5 . .
N1 C20 H20C 109.5 . .
H20A C20 H20C 109.5 . .
H20B C20 H20C 109.5 . .

loop_
_geom_bond_atom_site_label_1
_geom_bond_atom_site_label_2
_geom_bond_distance
_geom_bond_site_symmetry_2
Nd1 O2 2.382(4) .
Nd1 O6 2.406(5) .
Nd1 O3 2.409(4) .
Nd1 O4 2.434(5) .
Nd1 O1 2.439(5) .
Nd1 O5 2.477(4) .
Nd1 O7 2.548(6) .
Nd1 O8 2.596(7) .
Nd1 O6 2.850(4) 3_766
Nd1 N3 2.910(7) .
Nd1 Nd1 4.1017(5) 3_766
O1 C15 1.093(11) .
O2 C1 1.277(8) .
O3 C1 1.239(7) 3_766
O4 C18 1.165(11) .
O5 C14 1.242(7) .
O6 C14 1.251(8) 3_766
O6 Nd1 2.850(4) 3_766
O7 N3 1.127(9) .
O8 N3 1.268(9) .
O9 N3 1.305(10) .
N1 C18 1.222(11) .
N1 C19 1.28(3) .
N1 C20 1.297(15) .
N2 C15 1.270(12) .
N2 C17 1.33(3) .
N2 C16 1.395(16) .
C1 O3 1.239(7) 3_766
C1 C2 1.511(8) .
C2 C7 1.364(8) .
C2 C3 1.398(9) .
C3 C4 1.372(9) .
C3 H3A 0.9300 .
C4 C5 1.392(8) .
C4 H4A 0.9300 .
C5 C6 1.385(8) .
C5 C8 1.500(9) .
C6 C7 1.393(9) .
C6 H6A 0.9300 .
C7 H7A 0.9300 .
C8 C13 1.389(8) .
C8 C9 1.414(9) .
C9 C10 1.386(11) .
C9 H9A 0.9300 .
C10 C11 1.338(12) .
C10 H10A 0.9300 .
C11 C12 1.388(10) .
C11 H11A 0.9300 .
C12 C13 1.397(8) .
C12 H12A 0.9300 .
C13 C14 1.505(8) 2_755
C14 O6 1.251(8) 3_766
C14 C13 1.505(8) 2_745
C15 H15A 0.9600 .
C16 H16A 0.9600 .
C16 H16B 0.9600 .
C16 H16C 0.9600 .
C17 H17A 0.9600 .
C17 H17B 0.9600 .
C17 H17C 0.9600 .
C18 H18A 0.9601 .
C19 H19B 0.9600 .
C19 H19C 0.9600 .
C19 H19A 0.9600 .
C20 H20A 0.9600 .
C20 H20B 0.9600 .
C20 H20C 0.9600 .
